data_7122937
loop_
_publ_author_name
'Neumann, Tristan'
'Rams, Micha\/l'
'Tomkowicz, Zbigniew'
'Jess, Inke'
'Nather, Christian'

_publ_section_title
;
 Tuning of the exchange interaction and the Curie temperature by mixed
 crystal formation of the bridging anionic ligands
;
_journal_name_full 'Chemical Communications'
_journal_paper_doi 10.1039/C8CC09392J
_journal_year 2019
_chemical_formula_sum 'C22 H20 Co N6 S1.5 Se0.5'
_chemical_formula_weight 515.06
_chemical_name_systematic
;
 ?
;
_space_group_crystal_system monoclinic
_space_group_IT_number 15
_space_group_name_Hall '-C 2yc'
_space_group_name_H-M_alt 'C 1 2/c 1'
_symmetry_space_group_name_Hall '-C 2yc'
_symmetry_space_group_name_H-M 'C 1 2/c 1'
_atom_sites_solution_hydrogens geom
_audit_creation_method SHELXL-2014
_audit_update_record
;
2018-11-19 deposited with the CCDC.
2019-02-04 downloaded from the CCDC.
;
_cell_angle_alpha 90
_cell_angle_beta 107.640(3)
_cell_angle_gamma 90
_cell_formula_units_Z 4
_cell_length_a 12.3437(5)
_cell_length_b 13.0497(4)
_cell_length_c 15.0003(7)
_cell_measurement_reflns_used 13897
_cell_measurement_temperature 170(2)
_cell_measurement_theta_max 28.001
_cell_measurement_theta_min 2.331
_cell_volume 2302.66(16)
_computing_cell_refinement 'X-Area (STOE, 2008)'
_computing_data_collection 'X-Area (STOE, 2008)'
_computing_data_reduction 'X-Area (STOE, 2008)'
_computing_molecular_graphics 'Diamond (Brandenburg)'
_computing_publication_material 'XCIF (Sheldrick, 2008)'
_computing_structure_refinement 'SHELXL-2014 (Sheldrick, 2015)'
_computing_structure_solution 'SHELXT (Sheldrick, 2015)'
_diffrn_ambient_temperature 170(2)
_diffrn_measured_fraction_theta_full 0.999
_diffrn_measured_fraction_theta_max 0.999
_diffrn_measurement_device_type 'STOE IPDS-2'
_diffrn_measurement_method 'Omega scans'
_diffrn_radiation_type MoK\a
_diffrn_radiation_wavelength 0.71073
_diffrn_reflns_av_R_equivalents 0.0386
_diffrn_reflns_av_unetI/netI 0.0245
_diffrn_reflns_Laue_measured_fraction_full 0.999
_diffrn_reflns_Laue_measured_fraction_max 0.999
_diffrn_reflns_limit_h_max 16
_diffrn_reflns_limit_h_min -16
_diffrn_reflns_limit_k_max 17
_diffrn_reflns_limit_k_min -15
_diffrn_reflns_limit_l_max 19
_diffrn_reflns_limit_l_min -19
_diffrn_reflns_number 13897
_diffrn_reflns_point_group_measured_fraction_full 0.999
_diffrn_reflns_point_group_measured_fraction_max 0.999
_diffrn_reflns_theta_full 25.242
_diffrn_reflns_theta_max 28.001
_diffrn_reflns_theta_min 2.331
_exptl_absorpt_coefficient_mu 1.697
_exptl_absorpt_correction_T_max 0.8174
_exptl_absorpt_correction_T_min 0.7398
_exptl_absorpt_correction_type numerical
_exptl_absorpt_process_details 'X-red and X-Shape(STOE, 1998)'
_exptl_crystal_colour colorless
_exptl_crystal_density_diffrn 1.486
_exptl_crystal_description block
_exptl_crystal_F_000 1048
_exptl_crystal_size_max 0.11
_exptl_crystal_size_mid 0.09
_exptl_crystal_size_min 0.07
_refine_diff_density_max 0.321
_refine_diff_density_min -0.339
_refine_diff_density_rms 0.049
_refine_ls_extinction_method none
_refine_ls_goodness_of_fit_ref 1.065
_refine_ls_hydrogen_treatment constr
_refine_ls_matrix_type full
_refine_ls_number_parameters 152
_refine_ls_number_reflns 2774
_refine_ls_number_restraints 0
_refine_ls_restrained_S_all 1.065
_refine_ls_R_factor_all 0.0572
_refine_ls_R_factor_gt 0.0410
_refine_ls_shift/su_max 0.001
_refine_ls_shift/su_mean 0.000
_refine_ls_structure_factor_coef Fsqd
_refine_ls_weighting_details 'w=1/[\s^2^(Fo^2^)+(0.0372P)^2^+2.1973P] where P=(Fo^2^+2Fc^2^)/3'
_refine_ls_weighting_scheme calc
_refine_ls_wR_factor_gt 0.0853
_refine_ls_wR_factor_ref 0.0918
_reflns_Friedel_coverage 0.000
_reflns_number_gt 2210
_reflns_number_total 2774
_reflns_threshold_expression 'I > 2\s(I)'
_cod_data_source_file c8cc09392j2.cif
_cod_data_source_block mpy97a
_cod_original_formula_sum 'C22 H20 Co N6 S1.50 Se0.50'
_cod_database_code 7122937
_shelx_space_group_comment
;
The symmetry employed for this shelxl refinement is uniquely defined
by the following loop, which should always be used as a source of
symmetry information in preference to the above space-group names.
They are only intended as comments.
;
_shelxl_version_number 2014-3

loop_
_space_group_symop_operation_xyz
'x, y, z'
'-x, y, -z+1/2'
'x+1/2, y+1/2, z'
'-x+1/2, y+1/2, -z+1/2'
'-x, -y, -z'
'x, -y, z-1/2'
'-x+1/2, -y+1/2, -z'
'x+1/2, -y+1/2, z-1/2'

loop_
_atom_site_label
_atom_site_type_symbol
_atom_site_fract_x
_atom_site_fract_y
_atom_site_fract_z
_atom_site_U_iso_or_equiv
_atom_site_adp_type
_atom_site_occupancy
_atom_site_site_symmetry_order
_atom_site_calc_flag
_atom_site_refinement_flags_posn
_atom_site_refinement_flags_adp
_atom_site_refinement_flags_occupancy
_atom_site_disorder_assembly
_atom_site_disorder_group
Co1 Co 0.7500 0.2500 0.5000 0.04173(15) Uani 1 2 d S . P . .
N1 N 0.61282(17) 0.16972(17) 0.51919(16) 0.0495(5) Uani 1 1 d . . . . .
C1 C 0.5337(2) 0.15932(19) 0.54499(18) 0.0452(5) Uani 1 1 d . . . . .
S1 S 0.4287(6) 0.1447(7) 0.5905(6) 0.0520(10) Uani 0.743(3) 1 d . . P A 1
Se1 Se 0.4087(7) 0.1503(7) 0.5770(7) 0.0474(10) Uani 0.257(3) 1 d . . P A 2
N11 N 0.63468(17) 0.37674(16) 0.43833(15) 0.0465(5) Uani 1 1 d . . . . .
C11 C 0.6673(2) 0.4743(2) 0.4516(2) 0.0542(6) Uani 1 1 d . . . . .
H11 H 0.7443 0.4883 0.4854 0.065 Uiso 1 1 calc R U . . .
C12 C 0.5955(3) 0.5559(2) 0.4189(2) 0.0620(7) Uani 1 1 d . . . . .
H12 H 0.6223 0.6243 0.4310 0.074 Uiso 1 1 calc R U . . .
C13 C 0.4842(3) 0.5364(3) 0.3684(2) 0.0659(8) Uani 1 1 d . . . . .
H13 H 0.4326 0.5910 0.3449 0.079 Uiso 1 1 calc R U . . .
C14 C 0.4495(2) 0.4364(2) 0.3529(2) 0.0646(8) Uani 1 1 d . . . . .
H14 H 0.3734 0.4206 0.3176 0.078 Uiso 1 1 calc R U . . .
C15 C 0.5260(2) 0.3590(2) 0.3888(2) 0.0548(6) Uani 1 1 d . . . . .
H15 H 0.5009 0.2900 0.3781 0.066 Uiso 1 1 calc R U . . .
N21 N 0.78870(16) 0.31285(16) 0.64302(15) 0.0452(5) Uani 1 1 d . . . . .
C21 C 0.8436(2) 0.4021(2) 0.66659(19) 0.0502(6) Uani 1 1 d . . . . .
H21 H 0.8698 0.4363 0.6212 0.060 Uiso 1 1 calc R U . . .
C22 C 0.8639(2) 0.4470(2) 0.7537(2) 0.0570(7) Uani 1 1 d . . . . .
H22 H 0.9013 0.5114 0.7667 0.068 Uiso 1 1 calc R U . . .
C23 C 0.8293(2) 0.3973(3) 0.8208(2) 0.0609(7) Uani 1 1 d . . . . .
H23 H 0.8428 0.4260 0.8814 0.073 Uiso 1 1 calc R U . . .
C24 C 0.7742(2) 0.3043(3) 0.7981(2) 0.0619(7) Uani 1 1 d . . . . .
H24 H 0.7497 0.2677 0.8433 0.074 Uiso 1 1 calc R U . . .
C25 C 0.7550(2) 0.2653(2) 0.7095(2) 0.0527(6) Uani 1 1 d . . . . .
H25 H 0.7162 0.2017 0.6946 0.063 Uiso 1 1 calc R U . . .

loop_
_atom_site_aniso_label
_atom_site_aniso_U_11
_atom_site_aniso_U_22
_atom_site_aniso_U_33
_atom_site_aniso_U_23
_atom_site_aniso_U_13
_atom_site_aniso_U_12
Co1 0.0387(2) 0.0422(3) 0.0444(3) 0.0017(2) 0.01275(18) 0.00031(19)
N1 0.0434(11) 0.0538(13) 0.0525(13) 0.0016(10) 0.0163(10) -0.0029(9)
C1 0.0494(13) 0.0397(12) 0.0427(13) 0.0028(10) 0.0082(10) 0.0001(10)
S1 0.043(2) 0.0542(11) 0.061(2) 0.0099(11) 0.0187(16) 0.0031(12)
Se1 0.040(2) 0.0471(14) 0.056(2) -0.0004(15) 0.0163(17) 0.0007(13)
N11 0.0451(10) 0.0454(11) 0.0491(12) 0.0031(9) 0.0145(9) 0.0039(9)
C11 0.0556(15) 0.0460(14) 0.0605(17) 0.0039(12) 0.0170(13) -0.0011(12)
C12 0.0745(19) 0.0466(15) 0.0690(19) 0.0077(14) 0.0280(16) 0.0078(14)
C13 0.0675(18) 0.0643(19) 0.069(2) 0.0148(15) 0.0247(15) 0.0240(15)
C14 0.0512(15) 0.0650(19) 0.073(2) 0.0085(16) 0.0111(14) 0.0116(13)
C15 0.0492(14) 0.0539(15) 0.0574(16) 0.0005(13) 0.0106(12) 0.0028(12)
N21 0.0427(10) 0.0468(11) 0.0459(12) 0.0018(9) 0.0131(9) 0.0030(9)
C21 0.0500(13) 0.0501(15) 0.0508(15) -0.0012(11) 0.0155(12) -0.0029(11)
C22 0.0522(14) 0.0618(17) 0.0550(16) -0.0100(14) 0.0133(12) -0.0013(13)
C23 0.0545(15) 0.079(2) 0.0476(16) -0.0072(14) 0.0138(12) 0.0061(14)
C24 0.0596(16) 0.079(2) 0.0481(16) 0.0076(15) 0.0183(13) 0.0028(15)
C25 0.0495(13) 0.0575(16) 0.0508(14) 0.0079(12) 0.0148(11) 0.0009(12)

loop_
_atom_type_symbol
_atom_type_description
_atom_type_scat_dispersion_real
_atom_type_scat_dispersion_imag
_atom_type_scat_source
C C 0.0033 0.0016 'International Tables Vol C Tables 4.2.6.8 and 6.1.1.4'
H H 0.0000 0.0000 'International Tables Vol C Tables 4.2.6.8 and 6.1.1.4'
N N 0.0061 0.0033 'International Tables Vol C Tables 4.2.6.8 and 6.1.1.4'
S S 0.1246 0.1234 'International Tables Vol C Tables 4.2.6.8 and 6.1.1.4'
Se Se -0.0929 2.2259 'International Tables Vol C Tables 4.2.6.8 and 6.1.1.4'
Co Co 0.3494 0.9721 'International Tables Vol C Tables 4.2.6.8 and 6.1.1.4'

loop_
_geom_angle_atom_site_label_1
_geom_angle_atom_site_label_2
_geom_angle_atom_site_label_3
_geom_angle
_geom_angle_site_symmetry_1
_geom_angle_site_symmetry_3
N1 Co1 N1 180.0 . 7_656
N1 Co1 N11 89.24(8) . .
N1 Co1 N11 90.76(8) 7_656 .
N1 Co1 N11 90.76(8) . 7_656
N1 Co1 N11 89.24(8) 7_656 7_656
N11 Co1 N11 180.0 . 7_656
N1 Co1 N21 89.89(8) . .
N1 Co1 N21 90.10(8) 7_656 .
N11 Co1 N21 92.94(8) . .
N11 Co1 N21 87.06(8) 7_656 .
N1 Co1 N21 90.10(8) . 7_656
N1 Co1 N21 89.90(8) 7_656 7_656
N11 Co1 N21 87.06(8) . 7_656
N11 Co1 N21 92.94(8) 7_656 7_656
N21 Co1 N21 180.00(15) . 7_656
C1 N1 Co1 154.8(2) . .
N1 C1 S1 175.2(3) . .
N1 C1 Se1 175.5(4) . .
C11 N11 C15 117.0(2) . .
C11 N11 Co1 121.95(18) . .
C15 N11 Co1 120.99(18) . .
N11 C11 C12 123.6(3) . .
C13 C12 C11 118.7(3) . .
C14 C13 C12 118.5(3) . .
C13 C14 C15 119.3(3) . .
N11 C15 C14 122.9(3) . .
C21 N21 C25 116.8(2) . .
C21 N21 Co1 121.48(18) . .
C25 N21 Co1 121.64(18) . .
N21 C21 C22 123.4(3) . .
C23 C22 C21 119.0(3) . .
C22 C23 C24 118.3(3) . .
C25 C24 C23 119.4(3) . .
N21 C25 C24 123.0(3) . .

loop_
_geom_bond_atom_site_label_1
_geom_bond_atom_site_label_2
_geom_bond_distance
_geom_bond_site_symmetry_2
Co1 N1 2.084(2) .
Co1 N1 2.084(2) 7_656
Co1 N11 2.195(2) .
Co1 N11 2.195(2) 7_656
Co1 N21 2.210(2) .
Co1 N21 2.210(2) 7_656
N1 C1 1.163(3) .
C1 S1 1.649(9) .
C1 Se1 1.754(10) .
N11 C11 1.332(3) .
N11 C15 1.342(3) .
C11 C12 1.377(4) .
C12 C13 1.377(4) .
C13 C14 1.372(5) .
C14 C15 1.376(4) .
N21 C21 1.340(3) .
N21 C25 1.343(3) .
C21 C22 1.383(4) .
C22 C23 1.371(4) .
C23 C24 1.382(5) .
C24 C25 1.376(4) .
